data_2225383
loop_
_publ_author_name
'Su, Yong-Qing'
'Li, Cong'
'Wang, Ping'

_publ_section_title
;
 (<i>E</i>)-<i>N</i>'-(3,5-Dibromo-2-hydroxybenzylidene)nicotinohydrazide
;
_journal_coeditor_code SU2163
_journal_issue 3
_journal_name_full 'Acta Crystallographica Section E'
_journal_page_first o670
_journal_paper_doi 10.1107/S1600536810006276
_journal_volume 66
_journal_year 2010
_chemical_formula_iupac 'C13 H9 Br2 N3 O2'
_chemical_formula_moiety 'C13 H9 Br2 N3 O2'
_chemical_formula_sum 'C13 H9 Br2 N3 O2'
_chemical_formula_weight 399.05
_chemical_name_systematic
;
(E)-N'-(3,5-Dibromo-2-hydroxybenzylidene)nicotinohydrazide
;
_space_group_IT_number 14
_symmetry_cell_setting monoclinic
_symmetry_space_group_name_Hall '-P 2ybc'
_symmetry_space_group_name_H-M 'P 1 21/c 1'
_atom_sites_solution_hydrogens geom
_atom_sites_solution_primary direct
_atom_sites_solution_secondary difmap
_audit_creation_method SHELXL-97
_cell_angle_alpha 90.00
_cell_angle_beta 92.194(13)
_cell_angle_gamma 90.00
_cell_formula_units_Z 4
_cell_length_a 17.013(4)
_cell_length_b 8.091(2)
_cell_length_c 10.153(3)
_cell_measurement_reflns_used 2084
_cell_measurement_temperature 298(2)
_cell_measurement_theta_max 25.2
_cell_measurement_theta_min 2.4
_cell_volume 1396.6(6)
_computing_cell_refinement 'SAINT (Bruker, 2004)'
_computing_data_collection 'APEX2 (Bruker, 2004)'
_computing_data_reduction 'SAINT (Bruker, 2004)'
_computing_molecular_graphics 'SHELXTL (Sheldrick, 2008)'
_computing_publication_material 'SHELXTL (Sheldrick, 2008)'
_computing_structure_refinement 'SHELXL97 (Sheldrick, 2008)'
_computing_structure_solution 'SHELXS97 (Sheldrick, 2008)'
_diffrn_ambient_temperature 298(2)
_diffrn_measured_fraction_theta_full 0.990
_diffrn_measured_fraction_theta_max 0.990
_diffrn_measurement_device_type 'Bruker APEXII CCD area-detector'
_diffrn_measurement_method '\w scans'
_diffrn_radiation_monochromator graphite
_diffrn_radiation_source 'fine-focus sealed tube'
_diffrn_radiation_type MoK\a
_diffrn_radiation_wavelength 0.71073
_diffrn_reflns_av_R_equivalents 0.0361
_diffrn_reflns_av_sigmaI/netI 0.0467
_diffrn_reflns_limit_h_max 21
_diffrn_reflns_limit_h_min -19
_diffrn_reflns_limit_k_max 10
_diffrn_reflns_limit_k_min -10
_diffrn_reflns_limit_l_max 8
_diffrn_reflns_limit_l_min -12
_diffrn_reflns_number 8024
_diffrn_reflns_theta_full 27.00
_diffrn_reflns_theta_max 27.00
_diffrn_reflns_theta_min 1.20
_diffrn_standards_decay_% 0
_diffrn_standards_number 0
_exptl_absorpt_coefficient_mu 5.808
_exptl_absorpt_correction_T_max 0.3896
_exptl_absorpt_correction_T_min 0.3485
_exptl_absorpt_correction_type multi-scan
_exptl_absorpt_process_details '(SADABS; Sheldrick, 2004)'
_exptl_crystal_colour colourless
_exptl_crystal_density_diffrn 1.898
_exptl_crystal_density_method 'not measured'
_exptl_crystal_description block
_exptl_crystal_F_000 776
_exptl_crystal_size_max 0.23
_exptl_crystal_size_mid 0.21
_exptl_crystal_size_min 0.20
_refine_diff_density_max 0.638
_refine_diff_density_min -0.686
_refine_ls_extinction_method none
_refine_ls_goodness_of_fit_ref 0.996
_refine_ls_hydrogen_treatment mixed
_refine_ls_matrix_type full
_refine_ls_number_parameters 185
_refine_ls_number_reflns 3023
_refine_ls_number_restraints 1
_refine_ls_restrained_S_all 0.996
_refine_ls_R_factor_all 0.0709
_refine_ls_R_factor_gt 0.0378
_refine_ls_shift/su_max 0.001
_refine_ls_shift/su_mean 0.000
_refine_ls_structure_factor_coef Fsqd
_refine_ls_weighting_details 'calc w=1/[\s^2^(Fo^2^)+(0.0589P)^2^] where P=(Fo^2^+2Fc^2^)/3'
_refine_ls_weighting_scheme calc
_refine_ls_wR_factor_gt 0.0965
_refine_ls_wR_factor_ref 0.1105
_reflns_number_gt 1933
_reflns_number_total 3023
_reflns_threshold_expression I>2\s(I)
_cod_data_source_file su2163.cif
_cod_data_source_block I
_cod_original_sg_symbol_H-M 'P 21/c'
_cod_database_code 2225383
_cod_database_fobs_code 2225383

loop_
_symmetry_equiv_pos_as_xyz
'x, y, z'
'-x, y+1/2, -z+1/2'
'-x, -y, -z'
'x, -y-1/2, z-1/2'

loop_
_atom_site_type_symbol
_atom_site_label
_atom_site_fract_x
_atom_site_fract_y
_atom_site_fract_z
_atom_site_U_iso_or_equiv
_atom_site_adp_type
_atom_site_calc_flag
_atom_site_refinement_flags
_atom_site_occupancy
_atom_site_disorder_assembly
_atom_site_disorder_group
Br Br1 0.38611(2) 1.15620(7) 0.38681(5) 0.0731(2) Uani d . 1 . .
Br Br2 0.44353(2) 0.85756(6) 0.88313(4) 0.06341(18) Uani d . 1 . .
N N1 0.11733(17) 0.8462(3) 0.5380(3) 0.0393(7) Uani d . 1 . .
N N2 0.04257(16) 0.7852(4) 0.5483(3) 0.0402(7) Uani d D 1 . .
N N3 -0.16645(18) 0.5160(4) 0.5780(3) 0.0501(8) Uani d . 1 . .
O O1 0.22622(14) 1.0061(3) 0.4163(2) 0.0514(7) Uani d . 1 . .
H H1 0.1820 0.9696 0.4270 0.077 Uiso calc R 1 . .
O O2 0.01730(14) 0.8169(3) 0.3293(2) 0.0508(7) Uani d . 1 . .
C C1 0.2459(2) 0.8814(4) 0.6310(3) 0.0383(8) Uani d . 1 . .
C C2 0.27257(19) 0.9725(4) 0.5231(3) 0.0377(8) Uani d . 1 . .
C C3 0.3494(2) 1.0292(4) 0.5283(3) 0.0437(9) Uani d . 1 . .
C C4 0.4001(2) 0.9964(4) 0.6347(3) 0.0455(9) Uani d . 1 . .
H H4 0.4512 1.0374 0.6373 0.055 Uiso calc R 1 . .
C C5 0.3737(2) 0.9026(4) 0.7363(3) 0.0403(8) Uani d . 1 . .
C C6 0.2980(2) 0.8450(4) 0.7371(3) 0.0430(9) Uani d . 1 . .
H H6 0.2813 0.7823 0.8076 0.052 Uiso calc R 1 . .
C C7 0.1655(2) 0.8224(4) 0.6360(3) 0.0396(8) Uani d . 1 . .
H H7 0.1490 0.7673 0.7104 0.048 Uiso calc R 1 . .
C C8 -0.00388(19) 0.7712(4) 0.4372(3) 0.0366(8) Uani d . 1 . .
C C9 -0.08166(19) 0.6936(4) 0.4557(3) 0.0358(8) Uani d . 1 . .
C C10 -0.1424(2) 0.7215(5) 0.3642(4) 0.0492(9) Uani d . 1 . .
H H10 -0.1347 0.7889 0.2917 0.059 Uiso calc R 1 . .
C C11 -0.2145(2) 0.6488(5) 0.3811(4) 0.0541(11) Uani d . 1 . .
H H11 -0.2561 0.6666 0.3207 0.065 Uiso calc R 1 . .
C C12 -0.2236(2) 0.5493(5) 0.4894(4) 0.0510(10) Uani d . 1 . .
H H12 -0.2727 0.5025 0.5011 0.061 Uiso calc R 1 . .
C C13 -0.0972(2) 0.5869(4) 0.5595(3) 0.0417(9) Uani d . 1 . .
H H13 -0.0563 0.5637 0.6200 0.050 Uiso calc R 1 . .
H H2 0.024(2) 0.764(6) 0.629(2) 0.080 Uiso d D 1 . .

loop_
_atom_site_aniso_label
_atom_site_aniso_U_11
_atom_site_aniso_U_22
_atom_site_aniso_U_33
_atom_site_aniso_U_12
_atom_site_aniso_U_13
_atom_site_aniso_U_23
Br1 0.0414(3) 0.1045(4) 0.0730(3) -0.0128(2) -0.0014(2) 0.0354(3)
Br2 0.0494(3) 0.0779(3) 0.0609(3) 0.0041(2) -0.0244(2) 0.0057(2)
N1 0.0304(16) 0.0528(18) 0.0347(16) -0.0058(13) 0.0011(12) -0.0056(13)
N2 0.0285(16) 0.0596(19) 0.0324(16) -0.0048(14) -0.0016(12) -0.0034(14)
N3 0.0425(19) 0.057(2) 0.0510(19) -0.0091(15) 0.0009(15) 0.0027(15)
O1 0.0355(15) 0.079(2) 0.0393(14) -0.0054(13) -0.0059(11) 0.0100(13)
O2 0.0404(15) 0.082(2) 0.0301(14) -0.0050(13) -0.0007(11) 0.0079(13)
C1 0.0308(19) 0.044(2) 0.040(2) -0.0013(15) -0.0025(15) -0.0067(16)
C2 0.0319(19) 0.047(2) 0.0344(18) 0.0030(15) -0.0022(14) -0.0012(16)
C3 0.035(2) 0.051(2) 0.045(2) -0.0012(16) -0.0013(16) 0.0044(17)
C4 0.030(2) 0.051(2) 0.055(2) -0.0002(17) -0.0051(17) -0.0015(19)
C5 0.036(2) 0.044(2) 0.041(2) 0.0035(16) -0.0078(15) -0.0012(17)
C6 0.043(2) 0.047(2) 0.039(2) 0.0002(17) -0.0033(16) -0.0008(16)
C7 0.037(2) 0.044(2) 0.037(2) -0.0012(15) -0.0033(16) -0.0010(15)
C8 0.0315(19) 0.043(2) 0.0347(19) 0.0033(15) -0.0029(15) -0.0034(16)
C9 0.0322(19) 0.043(2) 0.0318(18) 0.0028(15) -0.0015(14) -0.0087(15)
C10 0.042(2) 0.066(3) 0.038(2) -0.0023(19) -0.0067(17) 0.0071(19)
C11 0.034(2) 0.077(3) 0.050(2) 0.0003(19) -0.0100(17) -0.011(2)
C12 0.037(2) 0.056(2) 0.061(3) -0.0079(18) 0.0017(18) -0.012(2)
C13 0.038(2) 0.047(2) 0.039(2) -0.0013(17) -0.0042(16) 0.0019(16)

loop_
_atom_type_symbol
_atom_type_description
_atom_type_scat_dispersion_real
_atom_type_scat_dispersion_imag
_atom_type_scat_source
C C 0.0033 0.0016 'International Tables Vol C Tables 4.2.6.8 and 6.1.1.4'
H H 0.0000 0.0000 'International Tables Vol C Tables 4.2.6.8 and 6.1.1.4'
N N 0.0061 0.0033 'International Tables Vol C Tables 4.2.6.8 and 6.1.1.4'
O O 0.0106 0.0060 'International Tables Vol C Tables 4.2.6.8 and 6.1.1.4'
Br Br -0.2901 2.4595 'International Tables Vol C Tables 4.2.6.8 and 6.1.1.4'

loop_
_geom_angle_atom_site_label_1
_geom_angle_atom_site_label_2
_geom_angle_atom_site_label_3
_geom_angle_site_symmetry_1
_geom_angle_site_symmetry_3
_geom_angle
_geom_angle_publ_flag
C7 N1 N2 . . 117.1(3) ?
C8 N2 N1 . . 118.6(3) ?
C8 N2 H2 . . 122(3) ?
N1 N2 H2 . . 119(3) ?
C12 N3 C13 . . 116.5(3) ?
C2 O1 H1 . . 109.5 ?
C6 C1 C2 . . 119.6(3) ?
C6 C1 C7 . . 118.3(3) ?
C2 C1 C7 . . 122.1(3) ?
O1 C2 C3 . . 119.2(3) ?
O1 C2 C1 . . 122.4(3) ?
C3 C2 C1 . . 118.4(3) ?
C4 C3 C2 . . 121.7(3) ?
C4 C3 Br1 . . 118.9(3) ?
C2 C3 Br1 . . 119.4(3) ?
C5 C4 C3 . . 118.9(3) ?
C5 C4 H4 . . 120.6 ?
C3 C4 H4 . . 120.6 ?
C4 C5 C6 . . 121.9(3) ?
C4 C5 Br2 . . 118.9(3) ?
C6 C5 Br2 . . 119.2(3) ?
C5 C6 C1 . . 119.4(3) ?
C5 C6 H6 . . 120.3 ?
C1 C6 H6 . . 120.3 ?
N1 C7 C1 . . 120.0(3) ?
N1 C7 H7 . . 120.0 ?
C1 C7 H7 . . 120.0 ?
O2 C8 N2 . . 122.5(3) ?
O2 C8 C9 . . 122.4(3) ?
N2 C8 C9 . . 115.1(3) ?
C10 C9 C13 . . 116.7(3) ?
C10 C9 C8 . . 119.6(3) ?
C13 C9 C8 . . 123.6(3) ?
C11 C10 C9 . . 119.6(4) ?
C11 C10 H10 . . 120.2 ?
C9 C10 H10 . . 120.2 ?
C12 C11 C10 . . 118.5(4) ?
C12 C11 H11 . . 120.8 ?
C10 C11 H11 . . 120.8 ?
N3 C12 C11 . . 124.0(4) ?
N3 C12 H12 . . 118.0 ?
C11 C12 H12 . . 118.0 ?
N3 C13 C9 . . 124.6(3) ?
N3 C13 H13 . . 117.7 ?
C9 C13 H13 . . 117.7 ?

loop_
_geom_bond_atom_site_label_1
_geom_bond_atom_site_label_2
_geom_bond_site_symmetry_2
_geom_bond_distance
_geom_bond_publ_flag
Br1 C3 . 1.892(4) ?
Br2 C5 . 1.905(3) ?
N1 C7 . 1.278(4) ?
N1 N2 . 1.372(4) ?
N2 C8 . 1.357(4) ?
N2 H2 . 0.901(10) ?
N3 C12 . 1.326(4) ?
N3 C13 . 1.330(4) ?
O1 C2 . 1.344(4) ?
O1 H1 . 0.8200 ?
O2 C8 . 1.223(4) ?
C1 C6 . 1.401(5) ?
C1 C2 . 1.409(5) ?
C1 C7 . 1.452(5) ?
C2 C3 . 1.384(5) ?
C3 C4 . 1.382(4) ?
C4 C5 . 1.370(5) ?
C4 H4 . 0.9300 ?
C5 C6 . 1.371(5) ?
C6 H6 . 0.9300 ?
C7 H7 . 0.9300 ?
C8 C9 . 1.483(5) ?
C9 C10 . 1.381(5) ?
C9 C13 . 1.396(5) ?
C10 C11 . 1.377(5) ?
C10 H10 . 0.9300 ?
C11 C12 . 1.376(5) ?
C11 H11 . 0.9300 ?
C12 H12 . 0.9300 ?
C13 H13 . 0.9300 ?

loop_
_geom_hbond_atom_site_label_D
_geom_hbond_atom_site_label_H
_geom_hbond_atom_site_label_A
_geom_hbond_site_symmetry_A
_geom_hbond_distance_DH
_geom_hbond_distance_HA
_geom_hbond_distance_DA
_geom_hbond_angle_DHA
O1 H1 N1 . 0.82 1.89 2.609(4) 146
N2 H2 O2 4_576 0.91(2) 2.14(2) 3.017(4) 162(3)

loop_
_cod_related_entry_id
_cod_related_entry_database
_cod_related_entry_code
1 ChemSpider 12272149
